data_7114726
loop_
_publ_author_name
'Kersting, Berthold'
'Steinfeld, Gunther'

_publ_section_title
;
 The effect of N-methylation on the chemical reactivity of binuclear Ni
 amine-thiophenolate complexes
;
_journal_issue 15
_journal_name_full 'Chemical Communications'
_journal_page_first 1376
_journal_paper_doi 10.1039/b103050g
_journal_year 2001
_chemical_compound_source
;
Crystals were grown by recrystallization from methanol
;
_chemical_formula_sum 'C63 H88 B Cl N6 Ni2 O S2'
_chemical_formula_weight 1173.19
_space_group_IT_number 2
_symmetry_cell_setting triclinic
_symmetry_space_group_name_Hall '-P 1'
_symmetry_space_group_name_H-M 'P -1'
_atom_sites_solution_hydrogens geom
_atom_sites_solution_primary direct
_atom_sites_solution_secondary difmap
_audit_creation_method SHELXL
_cell_angle_alpha 87.65(3)
_cell_angle_beta 80.96(3)
_cell_angle_gamma 69.39(3)
_cell_formula_units_Z 4
_cell_length_a 14.668(3)
_cell_length_b 20.140(4)
_cell_length_c 22.960(5)
_cell_measurement_temperature 180(2)
_cell_volume 6269(3)
_computing_structure_refinement 'SHELXL-93 (Sheldrick, 1993)'
_computing_structure_solution 'SHELXS-86 (Sheldrick, 1990)'
_diffrn_ambient_temperature 180(2)
_diffrn_measurement_device 'BRUKER SMART CCD'
_diffrn_measurement_method multirun
_diffrn_radiation_monochromator graphite
_diffrn_radiation_source 'fine-focus sealed tube'
_diffrn_radiation_type MoK\a
_diffrn_radiation_wavelength 0.71073
_diffrn_reflns_av_R_equivalents 0.0557
_diffrn_reflns_av_sigmaI/netI 0.1309
_diffrn_reflns_limit_h_max 19
_diffrn_reflns_limit_h_min -19
_diffrn_reflns_limit_k_max 25
_diffrn_reflns_limit_k_min -26
_diffrn_reflns_limit_l_max 30
_diffrn_reflns_limit_l_min -29
_diffrn_reflns_number 55881
_diffrn_reflns_theta_max 28.37
_diffrn_reflns_theta_min 1.08
_exptl_absorpt_coefficient_mu 0.754
_exptl_absorpt_correction_T_max 1.00
_exptl_absorpt_correction_T_min 0.73
_exptl_absorpt_correction_type SADABS
_exptl_crystal_colour yellow
_exptl_crystal_density_diffrn 1.243
_exptl_crystal_density_meas ?
_exptl_crystal_description block
_exptl_crystal_F_000 2504
_exptl_crystal_size_max 0.35
_exptl_crystal_size_mid 0.30
_exptl_crystal_size_min 0.30
_refine_diff_density_max 1.629
_refine_diff_density_min -0.904
_refine_diff_density_rms 0.165
_refine_ls_extinction_method none
_refine_ls_goodness_of_fit_all 0.825
_refine_ls_goodness_of_fit_obs 0.909
_refine_ls_hydrogen_treatment 'riding model'
_refine_ls_matrix_type full
_refine_ls_number_parameters 1349
_refine_ls_number_reflns 28884
_refine_ls_number_restraints 0
_refine_ls_restrained_S_all 0.825
_refine_ls_restrained_S_obs 0.909
_refine_ls_R_factor_all 0.1617
_refine_ls_R_factor_obs 0.0674
_refine_ls_shift/esd_max 0.005
_refine_ls_shift/esd_mean 0.000
_refine_ls_structure_factor_coef Fsqd
_refine_ls_weighting_details 'w=1/[\s^2^(Fo^2^)+(0.1765P)^2^+0.0000P] where P=(Fo^2^+2Fc^2^)/3'
_refine_ls_weighting_scheme calc
_refine_ls_wR_factor_all 0.2718
_refine_ls_wR_factor_obs 0.1933
_reflns_number_observed 12285
_reflns_number_total 28884
_reflns_observed_criterion >2sigma(I)
_cod_data_source_file b103050g.txt
_cod_data_source_block 5
_cod_depositor_comments
;
The following automatic conversions were performed:

'_exptl_crystal_density_meas' value 'not determined' was changed to
'?' - the value is perceived as not measured.

Automatic conversion script
Id: cif_fix_values 3008 2015-01-20 13:52:24Z robertas 

The following automatic conversions were performed:

'_refine_ls_weighting_scheme' value 'calc
w=1/[\s^2^(Fo^2^)+(0.1765P)^2^+0.0000P] where P=(Fo^2^+2Fc^2^)/3' was
changed to 'calc'. New tag '_refine_ls_weighting_details' was
created. The value of the new tag was set to
'w=1/[\s^2^(Fo^2^)+(0.1765P)^2^+0.0000P] where P=(Fo^2^+2Fc^2^)/3'.

Automatic conversion script
Id: cif_fix_values 3143 2015-03-26 13:38:13Z robertas 
;
_cod_original_cell_volume 6269.0(22)
_cod_original_sg_symbol_H-M P-1
_cod_database_code 7114726

loop_
_symmetry_equiv_pos_as_xyz
'x, y, z'
'-x, -y, -z'

loop_
_atom_site_aniso_label
_atom_site_aniso_U_11
_atom_site_aniso_U_22
_atom_site_aniso_U_33
_atom_site_aniso_U_23
_atom_site_aniso_U_13
_atom_site_aniso_U_12
Ni1 0.0366(4) 0.0397(4) 0.0389(4) -0.0031(3) -0.0011(3) -0.0124(3)
Ni2 0.0386(4) 0.0609(5) 0.0404(4) -0.0065(4) -0.0064(3) -0.0134(4)
S1 0.0422(8) 0.0518(9) 0.0385(8) -0.0054(7) -0.0005(6) -0.0151(7)
S2 0.0387(8) 0.0446(8) 0.0381(8) -0.0030(6) -0.0032(6) -0.0111(6)
Cl1 0.0510(9) 0.0629(10) 0.0690(11) -0.0043(8) -0.0093(8) -0.0270(8)
N1 0.039(3) 0.043(3) 0.044(3) 0.003(2) -0.004(2) -0.016(2)
N2 0.041(3) 0.042(3) 0.049(3) -0.006(2) 0.001(2) -0.016(2)
N3 0.043(3) 0.039(3) 0.044(3) 0.000(2) 0.000(2) -0.011(2)
N4 0.047(3) 0.071(4) 0.044(3) -0.007(3) -0.013(2) -0.016(3)
N5 0.055(4) 0.093(5) 0.048(3) -0.005(3) -0.016(3) -0.019(3)
N6 0.056(3) 0.065(4) 0.056(4) 0.007(3) -0.010(3) -0.009(3)
C1 0.045(3) 0.042(3) 0.033(3) 0.002(2) 0.001(3) -0.014(3)
C2 0.049(3) 0.043(3) 0.041(3) 0.000(3) 0.000(3) -0.017(3)
C3 0.056(4) 0.057(4) 0.057(4) 0.006(3) -0.009(3) -0.023(3)
C4 0.083(5) 0.051(4) 0.060(4) 0.015(3) -0.016(4) -0.032(4)
C5 0.075(5) 0.052(4) 0.057(4) 0.022(3) -0.013(4) -0.017(4)
C6 0.055(4) 0.050(4) 0.046(4) 0.005(3) -0.005(3) -0.014(3)
C7 0.041(3) 0.046(3) 0.046(3) 0.002(3) -0.002(3) -0.015(3)
C8 0.055(4) 0.066(4) 0.046(4) -0.008(3) -0.008(3) -0.027(3)
C9 0.036(3) 0.043(3) 0.064(4) 0.006(3) 0.000(3) -0.006(3)
C10 0.041(3) 0.038(3) 0.058(4) -0.005(3) 0.008(3) -0.006(3)
C11 0.063(4) 0.058(4) 0.077(5) -0.024(4) -0.006(4) -0.021(4)
C12 0.051(4) 0.038(3) 0.059(4) 0.002(3) 0.010(3) -0.011(3)
C13 0.045(3) 0.044(3) 0.053(4) 0.009(3) 0.000(3) -0.009(3)
C14 0.045(4) 0.053(4) 0.062(4) 0.004(3) 0.009(3) -0.018(3)
C15 0.047(3) 0.052(4) 0.041(3) -0.002(3) -0.005(3) -0.014(3)
C16 0.043(3) 0.047(3) 0.043(3) -0.006(3) -0.006(3) -0.010(3)
C17 0.043(3) 0.045(3) 0.040(3) -0.009(3) -0.002(3) -0.012(3)
C18 0.043(3) 0.043(3) 0.050(4) -0.003(3) -0.007(3) -0.007(3)
C19 0.038(3) 0.062(4) 0.050(4) -0.010(3) -0.001(3) -0.004(3)
C20 0.043(3) 0.054(4) 0.044(4) -0.004(3) 0.003(3) -0.013(3)
C21 0.049(4) 0.058(4) 0.043(4) -0.003(3) 0.002(3) -0.010(3)
C22 0.042(3) 0.056(4) 0.052(4) -0.006(3) -0.006(3) -0.006(3)
C23 0.048(4) 0.078(5) 0.068(5) 0.001(4) -0.002(3) -0.027(4)
C24 0.044(4) 0.088(6) 0.058(4) -0.008(4) -0.008(3) -0.002(4)
C25 0.046(4) 0.125(7) 0.053(4) -0.004(4) -0.020(3) -0.024(4)
C26 0.097(7) 0.116(7) 0.075(6) -0.031(5) -0.031(5) -0.036(6)
C27 0.067(5) 0.128(8) 0.056(5) -0.002(5) -0.021(4) -0.029(5)
C28 0.049(4) 0.124(8) 0.064(5) 0.043(5) -0.018(4) -0.009(5)
C29 0.080(6) 0.063(5) 0.088(6) 0.010(4) -0.001(5) -0.012(4)
C30 0.051(4) 0.069(5) 0.051(4) 0.017(3) -0.011(3) -0.019(3)
C31 0.115(7) 0.069(5) 0.092(6) 0.024(5) -0.037(6) -0.055(5)
C32 0.199(13) 0.111(9) 0.124(9) -0.006(7) -0.062(9) -0.084(9)
C33 0.170(13) 0.150(11) 0.210(14) 0.004(10) 0.012(11) -0.130(11)
C34 0.211(14) 0.086(7) 0.203(13) 0.056(8) -0.097(11) -0.096(9)
C35 0.056(4) 0.063(4) 0.048(4) -0.008(3) 0.011(3) -0.018(3)
C36 0.064(5) 0.075(5) 0.064(5) -0.021(4) 0.018(4) -0.023(4)
C37 0.066(5) 0.087(6) 0.067(5) -0.009(4) 0.014(4) -0.036(4)
C38 0.076(5) 0.095(6) 0.047(4) -0.001(4) 0.014(4) -0.012(5)
Ni3 0.0397(4) 0.0372(4) 0.0491(5) 0.0059(3) -0.0051(3) -0.0135(3)
Ni4 0.0529(5) 0.0425(4) 0.0460(5) -0.0008(3) -0.0114(4) -0.0194(4)
S3 0.0506(9) 0.0428(8) 0.0601(10) 0.0072(7) -0.0128(8) -0.0152(7)
S4 0.0418(8) 0.0406(8) 0.0429(8) 0.0013(6) -0.0064(6) -0.0143(6)
Cl2 0.0708(11) 0.0527(10) 0.0682(11) 0.0013(8) -0.0111(9) -0.0330(9)
N7 0.045(3) 0.043(3) 0.058(3) -0.006(2) 0.001(2) -0.013(2)
N8 0.048(3) 0.039(3) 0.061(3) 0.014(2) -0.005(3) -0.015(2)
N9 0.044(3) 0.052(3) 0.052(3) 0.008(2) -0.002(2) -0.019(2)
N10 0.065(4) 0.051(3) 0.054(3) -0.013(3) -0.012(3) -0.021(3)
N11 0.074(4) 0.058(3) 0.057(3) 0.004(3) -0.024(3) -0.029(3)
N12 0.064(3) 0.052(3) 0.045(3) -0.001(2) -0.006(3) -0.025(3)
C39 0.045(3) 0.037(3) 0.061(4) 0.006(3) -0.010(3) -0.014(3)
C40 0.046(3) 0.036(3) 0.059(4) -0.002(3) -0.003(3) -0.011(3)
C41 0.053(4) 0.041(3) 0.054(4) -0.001(3) -0.002(3) -0.016(3)
C42 0.058(4) 0.037(3) 0.058(4) -0.008(3) 0.001(3) -0.019(3)
C43 0.065(4) 0.046(4) 0.066(4) 0.007(3) -0.003(4) -0.029(3)
C44 0.058(4) 0.046(4) 0.054(4) 0.004(3) -0.008(3) -0.021(3)
C45 0.045(3) 0.038(3) 0.069(4) -0.001(3) 0.003(3) -0.012(3)
C46 0.072(5) 0.059(4) 0.069(5) -0.015(4) -0.015(4) -0.022(4)
C47 0.066(5) 0.052(4) 0.059(4) -0.008(3) 0.011(4) -0.014(3)
C48 0.048(4) 0.049(4) 0.083(5) 0.012(4) 0.011(4) -0.006(3)
C49 0.049(4) 0.098(6) 0.088(6) 0.022(5) -0.021(4) -0.032(4)
C50 0.048(4) 0.043(3) 0.061(4) 0.012(3) 0.000(3) -0.014(3)
C51 0.048(4) 0.046(4) 0.054(4) 0.011(3) -0.004(3) -0.012(3)
C52 0.056(4) 0.040(3) 0.073(5) 0.013(3) -0.008(4) -0.016(3)
C53 0.041(3) 0.052(4) 0.055(4) 0.009(3) -0.005(3) -0.013(3)
C54 0.047(3) 0.040(3) 0.053(4) 0.005(3) -0.007(3) -0.014(3)
C55 0.049(3) 0.035(3) 0.052(4) -0.006(3) -0.004(3) -0.015(3)
C56 0.049(4) 0.048(4) 0.057(4) 0.001(3) -0.002(3) -0.015(3)
C57 0.052(4) 0.050(4) 0.069(5) -0.006(3) 0.002(3) -0.004(3)
C58 0.054(4) 0.040(3) 0.066(5) 0.005(3) -0.005(3) -0.008(3)
C59 0.052(4) 0.045(4) 0.058(4) 0.010(3) -0.005(3) -0.010(3)
C60 0.057(4) 0.062(4) 0.061(4) -0.010(4) -0.007(4) -0.011(3)
C61 0.088(6) 0.039(4) 0.084(5) -0.012(4) -0.016(4) -0.019(4)
C62 0.080(5) 0.074(5) 0.048(4) -0.008(4) -0.011(4) -0.016(4)
C63 0.103(6) 0.070(5) 0.061(5) -0.014(4) -0.021(4) -0.035(5)
C64 0.084(6) 0.102(7) 0.082(6) 0.000(5) -0.038(5) -0.043(5)
C65 0.108(7) 0.076(5) 0.057(5) 0.001(4) -0.032(5) -0.039(5)
C66 0.121(7) 0.076(5) 0.051(4) 0.000(4) -0.009(5) -0.051(5)
C67 0.068(5) 0.070(5) 0.101(7) -0.001(5) -0.003(5) -0.032(4)
C68 0.075(5) 0.052(4) 0.046(4) 0.009(3) -0.013(3) -0.025(4)
C69 0.053(4) 0.066(5) 0.076(5) -0.016(4) 0.007(4) -0.033(4)
C70 0.064(5) 0.135(9) 0.149(9) -0.072(7) 0.023(6) -0.055(6)
C71 0.090(6) 0.116(8) 0.092(6) -0.027(6) -0.002(5) -0.066(6)
C72 0.150(9) 0.066(5) 0.112(8) 0.002(5) 0.001(7) -0.064(6)
C73 0.055(4) 0.051(4) 0.077(5) 0.012(4) -0.001(4) -0.004(3)
B1 0.057(4) 0.046(4) 0.053(4) 0.011(3) -0.008(4) -0.023(3)
C101 0.056(4) 0.052(4) 0.059(4) 0.019(3) -0.015(3) -0.021(3)
C102 0.076(5) 0.062(4) 0.070(5) 0.016(4) -0.028(4) -0.035(4)
C103 0.084(6) 0.083(6) 0.108(7) 0.042(5) -0.055(6) -0.047(5)
C104 0.074(6) 0.116(8) 0.107(8) 0.071(6) -0.052(6) -0.057(6)
C105 0.055(5) 0.102(7) 0.088(6) 0.032(5) -0.019(4) -0.034(5)
C106 0.059(4) 0.068(5) 0.075(5) 0.019(4) -0.010(4) -0.025(4)
C201 0.055(4) 0.051(4) 0.051(4) 0.005(3) -0.015(3) -0.021(3)
C202 0.063(5) 0.062(5) 0.073(5) 0.004(4) -0.014(4) -0.020(4)
C203 0.075(6) 0.058(5) 0.099(7) -0.009(5) -0.021(5) -0.005(4)
C204 0.053(5) 0.102(7) 0.088(6) -0.026(5) -0.002(4) -0.012(5)
C205 0.053(4) 0.105(7) 0.075(5) -0.009(5) -0.006(4) -0.033(5)
C206 0.052(4) 0.067(5) 0.060(4) 0.002(3) -0.008(3) -0.022(4)
C301 0.054(4) 0.045(3) 0.051(4) -0.003(3) 0.001(3) -0.023(3)
C302 0.079(5) 0.075(5) 0.055(4) 0.002(4) 0.001(4) -0.046(4)
C303 0.071(5) 0.083(5) 0.065(5) -0.018(4) 0.005(4) -0.046(4)
C304 0.075(5) 0.096(6) 0.064(5) -0.004(4) -0.012(4) -0.043(5)
C305 0.090(6) 0.085(6) 0.067(5) 0.018(4) -0.027(4) -0.043(5)
C306 0.076(5) 0.057(4) 0.064(5) 0.015(3) -0.018(4) -0.037(4)
C401 0.047(4) 0.053(4) 0.067(5) 0.010(3) -0.002(3) -0.024(3)
C402 0.068(5) 0.060(5) 0.080(5) 0.006(4) 0.005(4) -0.027(4)
C403 0.065(5) 0.047(4) 0.130(8) 0.005(5) 0.004(5) -0.018(4)
C404 0.058(5) 0.059(5) 0.146(9) 0.042(6) -0.039(6) -0.027(4)
C405 0.064(5) 0.094(6) 0.100(7) 0.043(5) -0.041(5) -0.043(5)
C406 0.059(4) 0.059(4) 0.071(5) 0.018(4) -0.021(4) -0.025(3)
B2 0.093(7) 0.054(5) 0.068(6) 0.008(4) -0.008(5) -0.019(5)
C501 0.082(6) 0.063(5) 0.067(5) 0.008(4) -0.013(5) -0.020(4)
C502 0.107(8) 0.140(9) 0.076(6) 0.001(6) -0.007(6) -0.055(7)
C503 0.107(9) 0.173(12) 0.075(7) 0.003(7) 0.021(6) -0.044(9)
C504 0.143(11) 0.117(9) 0.071(7) -0.014(6) -0.010(7) -0.035(8)
C505 0.164(12) 0.181(12) 0.085(8) 0.008(8) -0.036(8) -0.088(10)
C506 0.131(10) 0.133(9) 0.072(7) 0.008(6) -0.006(6) -0.045(8)
C601 0.096(6) 0.057(5) 0.058(5) -0.002(4) -0.013(4) -0.016(4)
C602 0.127(8) 0.110(8) 0.090(7) 0.041(6) -0.044(6) -0.073(7)
C603 0.130(9) 0.123(9) 0.111(8) 0.046(7) -0.047(7) -0.076(7)
C604 0.088(6) 0.086(7) 0.098(7) 0.027(6) -0.020(6) -0.028(5)
C605 0.175(11) 0.090(7) 0.061(6) 0.015(5) -0.022(6) -0.041(7)
C606 0.248(15) 0.091(7) 0.067(6) -0.007(5) -0.028(8) -0.077(9)
C701 0.138(9) 0.087(7) 0.064(5) 0.005(5) -0.019(6) -0.050(7)
C702 0.126(10) 0.111(9) 0.124(10) -0.002(7) -0.043(8) -0.028(8)
C703 0.154(13) 0.196(17) 0.110(10) 0.021(10) -0.055(9) -0.080(13)
C704 0.210(18) 0.229(21) 0.100(10) 0.019(12) -0.052(12) -0.144(17)
C705 0.221(18) 0.147(13) 0.102(9) 0.007(9) -0.034(12) -0.117(14)
C706 0.164(11) 0.093(8) 0.098(8) 0.009(6) -0.026(7) -0.073(8)
C801 0.115(8) 0.060(5) 0.088(7) 0.009(5) 0.015(6) -0.018(5)
C802 0.104(7) 0.058(5) 0.087(6) 0.010(4) 0.001(5) -0.016(5)
C803 0.137(10) 0.053(6) 0.177(13) 0.019(7) 0.032(9) -0.003(6)
C804 0.141(12) 0.056(7) 0.273(21) 0.031(10) 0.043(13) 0.004(7)
C805 0.152(12) 0.087(8) 0.198(14) 0.022(9) 0.043(10) 0.015(8)
C806 0.158(11) 0.088(8) 0.115(9) 0.003(6) 0.000(8) 0.003(7)

loop_
_atom_site_label
_atom_site_type_symbol
_atom_site_fract_x
_atom_site_fract_y
_atom_site_fract_z
_atom_site_U_iso_or_equiv
_atom_site_thermal_displace_type
_atom_site_occupancy
_atom_site_calc_flag
_atom_site_refinement_flags
_atom_site_disorder_group
Ni1 Ni 0.32272(5) 0.04169(4) 0.13555(3) 0.0391(2) Uani 1 d . .
Ni2 Ni 0.14530(6) 0.15452(4) 0.08095(3) 0.0475(2) Uani 1 d . .
S1 S 0.31982(11) 0.09144(8) 0.03541(7) 0.0450(4) Uani 1 d . .
S2 S 0.23090(10) 0.16447(8) 0.16041(6) 0.0416(3) Uani 1 d . .
Cl1 Cl 0.17286(12) 0.03157(9) 0.11070(8) 0.0589(4) Uani 1 d . .
N1 N 0.4839(3) 0.0406(2) 0.1344(2) 0.0418(11) Uani 1 d . .
N2 N 0.4074(3) -0.0708(3) 0.1225(2) 0.0448(12) Uani 1 d . .
N3 N 0.2905(3) 0.0104(2) 0.2263(2) 0.0436(11) Uani 1 d . .
N4 N 0.0041(4) 0.1960(3) 0.1378(2) 0.0544(14) Uani 1 d . .
N5 N 0.0529(4) 0.1510(4) 0.0166(2) 0.066(2) Uani 1 d . .
N6 N 0.1474(4) 0.2553(3) 0.0237(3) 0.062(2) Uani 1 d . .
C1 C 0.3730(4) 0.1579(3) 0.0399(2) 0.0409(13) Uani 1 d . .
C2 C 0.4603(4) 0.1425(3) 0.0638(3) 0.0451(14) Uani 1 d . .
C3 C 0.4996(5) 0.1953(4) 0.0688(3) 0.056(2) Uani 1 d . .
H3 H 0.5572(5) 0.1842(4) 0.0853(3) 0.067 Uiso 1 calc R .
C4 C 0.4554(6) 0.2643(4) 0.0499(3) 0.062(2) Uani 1 d . .
C5 C 0.3710(6) 0.2771(4) 0.0235(3) 0.063(2) Uani 1 d . .
H5 H 0.3412(6) 0.3219(4) 0.0087(3) 0.075 Uiso 1 calc R .
C6 C 0.3301(5) 0.2252(3) 0.0188(3) 0.052(2) Uani 1 d . .
C7 C 0.5182(4) 0.0682(3) 0.0774(3) 0.0445(14) Uani 1 d . .
H7A H 0.5860(4) 0.0647(3) 0.0772(3) 0.053 Uiso 1 calc R .
H7B H 0.5180(4) 0.0376(3) 0.0460(3) 0.053 Uiso 1 calc R .
C8 C 0.5019(5) 0.0795(4) 0.1820(3) 0.053(2) Uani 1 d . .
H8A H 0.4965(5) 0.0552(4) 0.2186(3) 0.080 Uiso 1 calc R .
H8B H 0.4539(5) 0.1267(4) 0.1857(3) 0.080 Uiso 1 calc R .
H8C H 0.5668(5) 0.0819(4) 0.1728(3) 0.080 Uiso 1 calc R .
C9 C 0.5491(4) -0.0357(3) 0.1348(3) 0.051(2) Uani 1 d . .
H9A H 0.5499(4) -0.0522(3) 0.1750(3) 0.061 Uiso 1 calc R .
H9B H 0.6159(4) -0.0407(3) 0.1174(3) 0.061 Uiso 1 calc R .
C10 C 0.5113(4) -0.0792(3) 0.1003(3) 0.049(2) Uani 1 d . .
H10A H 0.5168(4) -0.0653(3) 0.0593(3) 0.059 Uiso 1 calc R .
H10B H 0.5521(4) -0.1288(3) 0.1020(3) 0.059 Uiso 1 calc R .
C11 C 0.3731(5) -0.1063(4) 0.0791(3) 0.066(2) Uani 1 d . .
H11A H 0.3064(5) -0.1032(4) 0.0931(3) 0.098 Uiso 1 calc R .
H11B H 0.4148(5) -0.1553(4) 0.0746(3) 0.098 Uiso 1 calc R .
H11C H 0.3759(5) -0.0833(4) 0.0418(3) 0.098 Uiso 1 calc R .
C12 C 0.3998(5) -0.1039(3) 0.1815(3) 0.053(2) Uani 1 d . .
H12A H 0.3485(5) -0.1243(3) 0.1847(3) 0.063 Uiso 1 calc R .
H12B H 0.4615(5) -0.1423(3) 0.1842(3) 0.063 Uiso 1 calc R .
C13 C 0.3778(5) -0.0538(3) 0.2324(3) 0.050(2) Uani 1 d . .
H13A H 0.3652(5) -0.0773(3) 0.2689(3) 0.061 Uiso 1 calc R .
H13B H 0.4344(5) -0.0400(3) 0.2341(3) 0.061 Uiso 1 calc R .
C14 C 0.2028(4) -0.0115(3) 0.2418(3) 0.055(2) Uani 1 d . .
H14A H 0.2085(4) -0.0494(3) 0.2158(3) 0.083 Uiso 1 calc R .
H14B H 0.1442(4) 0.0281(3) 0.2376(3) 0.083 Uiso 1 calc R .
H14C H 0.1992(4) -0.0274(3) 0.2818(3) 0.083 Uiso 1 calc R .
C15 C 0.2826(4) 0.0663(3) 0.2686(3) 0.0477(15) Uani 1 d . .
H15A H 0.3334(4) 0.0863(3) 0.2552(3) 0.057 Uiso 1 calc R .
H15B H 0.2942(4) 0.0452(3) 0.3067(3) 0.057 Uiso 1 calc R .
C16 C 0.1840(4) 0.1246(3) 0.2755(3) 0.0460(14) Uani 1 d . .
C17 C 0.1509(4) 0.1664(3) 0.2271(3) 0.0437(14) Uani 1 d . .
C18 C 0.0506(4) 0.2114(3) 0.2340(3) 0.0475(15) Uani 1 d . .
C19 C -0.0083(5) 0.2181(4) 0.2889(3) 0.054(2) Uani 1 d . .
H19 H -0.0735(5) 0.2485(4) 0.2927(3) 0.065 Uiso 1 calc R .
C20 C 0.0258(4) 0.1817(3) 0.3381(3) 0.0492(15) Uani 1 d . .
C21 C 0.1217(5) 0.1334(3) 0.3298(3) 0.053(2) Uani 1 d . .
H21 H 0.1455(5) 0.1060(3) 0.3614(3) 0.064 Uiso 1 calc R .
C22 C 0.0051(5) 0.2478(3) 0.1820(3) 0.053(2) Uani 1 d . .
H22A H 0.0418(5) 0.2768(3) 0.1635(3) 0.063 Uiso 1 calc R .
H22B H -0.0620(5) 0.2790(3) 0.1954(3) 0.063 Uiso 1 calc R .
C23 C -0.0345(5) 0.1435(4) 0.1690(3) 0.064(2) Uani 1 d . .
H23A H 0.0102(5) 0.1165(4) 0.1948(3) 0.096 Uiso 1 calc R .
H23B H -0.0411(5) 0.1123(4) 0.1408(3) 0.096 Uiso 1 calc R .
H23C H -0.0977(5) 0.1678(4) 0.1917(3) 0.096 Uiso 1 calc R .
C24 C -0.0640(5) 0.2351(4) 0.0959(3) 0.069(2) Uani 1 d . .
H24A H -0.0496(5) 0.2771(4) 0.0824(3) 0.083 Uiso 1 calc R .
H24B H -0.1316(5) 0.2501(4) 0.1158(3) 0.083 Uiso 1 calc R .
C25 C -0.0517(5) 0.1868(5) 0.0427(3) 0.075(2) Uani 1 d . .
H25A H -0.0807(5) 0.1511(5) 0.0552(3) 0.090 Uiso 1 calc R .
H25B H -0.0873(5) 0.2150(5) 0.0128(3) 0.090 Uiso 1 calc R .
C26 C 0.0686(7) 0.0781(5) -0.0041(4) 0.093(3) Uani 1 d . .
H26A H 0.0404(7) 0.0541(5) 0.0266(4) 0.140 Uiso 1 calc R .
H26B H 0.1380(7) 0.0522(5) -0.0139(4) 0.140 Uiso 1 calc R .
H26C H 0.0376(7) 0.0809(5) -0.0384(4) 0.140 Uiso 1 calc R .
C27 C 0.0785(6) 0.1894(5) -0.0362(3) 0.084(3) Uani 1 d . .
H27A H 0.0319(6) 0.1950(5) -0.0633(3) 0.100 Uiso 1 calc R .
H27B H 0.1438(6) 0.1622(5) -0.0562(3) 0.100 Uiso 1 calc R .
C28 C 0.0763(6) 0.2604(5) -0.0189(4) 0.085(3) Uani 1 d . .
H28A H 0.0100(6) 0.2882(5) -0.0008(4) 0.102 Uiso 1 calc R .
H28B H 0.0930(6) 0.2848(5) -0.0540(4) 0.102 Uiso 1 calc R .
C29 C 0.1218(6) 0.3225(4) 0.0562(4) 0.082(2) Uani 1 d . .
H29A H 0.0577(6) 0.3336(4) 0.0794(4) 0.124 Uiso 1 calc R .
H29B H 0.1215(6) 0.3598(4) 0.0287(4) 0.124 Uiso 1 calc R .
H29C H 0.1697(6) 0.3178(4) 0.0817(4) 0.124 Uiso 1 calc R .
C30 C 0.2458(5) 0.2405(4) -0.0146(3) 0.058(2) Uani 1 d . .
H30A H 0.2580(5) 0.2002(4) -0.0403(3) 0.069 Uiso 1 calc R .
H30B H 0.2428(5) 0.2812(4) -0.0394(3) 0.069 Uiso 1 calc R .
C31 C 0.5009(7) 0.3212(4) 0.0571(4) 0.084(3) Uani 1 d . .
C32 C 0.4972(10) 0.3330(6) 0.1221(5) 0.132(4) Uani 1 d . .
H32A H 0.5423(10) 0.3563(6) 0.1273(5) 0.198 Uiso 1 calc R .
H32B H 0.5153(10) 0.2881(6) 0.1415(5) 0.198 Uiso 1 calc R .
H32C H 0.4315(10) 0.3620(6) 0.1388(5) 0.198 Uiso 1 calc R .
C33 C 0.6128(10) 0.2901(7) 0.0275(6) 0.161(6) Uani 1 d . .
H33A H 0.6447(10) 0.2453(7) 0.0447(6) 0.242 Uiso 1 calc R .
H33B H 0.6451(10) 0.3225(7) 0.0339(6) 0.242 Uiso 1 calc R .
H33C H 0.6163(10) 0.2836(7) -0.0141(6) 0.242 Uiso 1 calc R .
C34 C 0.4551(10) 0.3877(5) 0.0264(6) 0.149(5) Uani 1 d . .
H34A H 0.4606(10) 0.3777(5) -0.0148(6) 0.223 Uiso 1 calc R .
H34B H 0.4881(10) 0.4202(5) 0.0310(6) 0.223 Uiso 1 calc R .
H34C H 0.3868(10) 0.4085(5) 0.0429(6) 0.223 Uiso 1 calc R .
C35 C -0.0420(5) 0.1949(4) 0.3968(3) 0.058(2) Uani 1 d . .
C36 C -0.0693(6) 0.2723(4) 0.4156(3) 0.070(2) Uani 1 d . .
H36A H -0.0970(6) 0.3029(4) 0.3848(3) 0.105 Uiso 1 calc R .
H36B H -0.0112(6) 0.2804(4) 0.4228(3) 0.105 Uiso 1 calc R .
H36C H -0.1166(6) 0.2823(4) 0.4510(3) 0.105 Uiso 1 calc R .
C37 C -0.1361(5) 0.1803(4) 0.3910(3) 0.073(2) Uani 1 d . .
H37A H -0.1677(5) 0.2094(4) 0.3606(3) 0.110 Uiso 1 calc R .
H37B H -0.1800(5) 0.1913(4) 0.4278(3) 0.110 Uiso 1 calc R .
H37C H -0.1194(5) 0.1312(4) 0.3810(3) 0.110 Uiso 1 calc R .
C38 C 0.0072(6) 0.1484(4) 0.4454(3) 0.080(2) Uani 1 d . .
H38A H -0.0353(6) 0.1618(4) 0.4826(3) 0.120 Uiso 1 calc R .
H38B H 0.0685(6) 0.1547(4) 0.4476(3) 0.120 Uiso 1 calc R .
H38C H 0.0194(6) 0.0996(4) 0.4367(3) 0.120 Uiso 1 calc R .
Ni3 Ni 0.79602(5) 0.65541(4) 0.47152(3) 0.0424(2) Uani 1 d . .
Ni4 Ni 0.70972(6) 0.67043(4) 0.61001(3) 0.0459(2) Uani 1 d . .
S3 S 0.84530(12) 0.57282(8) 0.55317(8) 0.0512(4) Uani 1 d . .
S4 S 0.63749(11) 0.66480(8) 0.52576(6) 0.0418(3) Uani 1 d . .
Cl2 Cl 0.80632(13) 0.73399(9) 0.55076(8) 0.0608(4) Uani 1 d . .
N7 N 0.8260(4) 0.5592(3) 0.4078(2) 0.0500(13) Uani 1 d . .
N8 N 0.9305(4) 0.6542(3) 0.4154(2) 0.0504(13) Uani 1 d . .
N9 N 0.7292(4) 0.7435(3) 0.4163(2) 0.0497(13) Uani 1 d . .
N10 N 0.5888(4) 0.7707(3) 0.6414(2) 0.0561(14) Uani 1 d . .
N11 N 0.7575(4) 0.6809(3) 0.6929(2) 0.0598(15) Uani 1 d . .
N12 N 0.6591(4) 0.5872(3) 0.6687(2) 0.0527(13) Uani 1 d . .
C39 C 0.7868(4) 0.5102(3) 0.5448(3) 0.0474(15) Uani 1 d . .
C40 C 0.7946(4) 0.4803(3) 0.4891(3) 0.0484(15) Uani 1 d . .
C41 C 0.7427(5) 0.4350(3) 0.4827(3) 0.050(2) Uani 1 d . .
H41 H 0.7471(5) 0.4168(3) 0.4454(3) 0.060 Uiso 1 calc R .
C42 C 0.6855(5) 0.4162(3) 0.5295(3) 0.052(2) Uani 1 d . .
C43 C 0.6843(5) 0.4435(3) 0.5853(3) 0.057(2) Uani 1 d . .
H43 H 0.6493(5) 0.4303(3) 0.6183(3) 0.069 Uiso 1 calc R .
C44 C 0.7338(5) 0.4896(3) 0.5927(3) 0.053(2) Uani 1 d . .
C45 C 0.8640(5) 0.4914(3) 0.4392(3) 0.053(2) Uani 1 d . .
H45A H 0.8821(5) 0.4525(3) 0.4111(3) 0.063 Uiso 1 calc R .
H45B H 0.9235(5) 0.4896(3) 0.4537(3) 0.063 Uiso 1 calc R .
C46 C 0.7416(5) 0.5583(4) 0.3795(3) 0.066(2) Uani 1 d . .
H46A H 0.7257(5) 0.5964(4) 0.3521(3) 0.099 Uiso 1 calc R .
H46B H 0.6855(5) 0.5639(4) 0.4093(3) 0.099 Uiso 1 calc R .
H46C H 0.7594(5) 0.5139(4) 0.3590(3) 0.099 Uiso 1 calc R .
C47 C 0.9076(5) 0.5595(4) 0.3610(3) 0.063(2) Uani 1 d . .
H47A H 0.8814(5) 0.5908(4) 0.3297(3) 0.075 Uiso 1 calc R .
H47B H 0.9414(5) 0.5121(4) 0.3444(3) 0.075 Uiso 1 calc R .
C48 C 0.9780(5) 0.5839(4) 0.3856(3) 0.065(2) Uani 1 d . .
H48A H 1.0094(5) 0.5494(4) 0.4137(3) 0.079 Uiso 1 calc R .
H48B H 1.0290(5) 0.5863(4) 0.3540(3) 0.079 Uiso 1 calc R .
C49 C 1.0036(5) 0.6670(5) 0.4482(4) 0.076(2) Uani 1 d . .
H49A H 0.9744(5) 0.7125(5) 0.4677(4) 0.114 Uiso 1 calc R .
H49B H 1.0608(5) 0.6660(5) 0.4209(4) 0.114 Uiso 1 calc R .
H49C H 1.0224(5) 0.6307(5) 0.4769(4) 0.114 Uiso 1 calc R .
C50 C 0.9019(5) 0.7101(3) 0.3698(3) 0.052(2) Uani 1 d . .
H50A H 0.9459(5) 0.6938(3) 0.3330(3) 0.063 Uiso 1 calc R .
H50B H 0.9102(5) 0.7528(3) 0.3823(3) 0.063 Uiso 1 calc R .
C51 C 0.7975(4) 0.7280(3) 0.3593(3) 0.051(2) Uani 1 d . .
H51A H 0.7798(4) 0.7690(3) 0.3341(3) 0.061 Uiso 1 calc R .
H51B H 0.7916(4) 0.6885(3) 0.3393(3) 0.061 Uiso 1 calc R .
C52 C 0.7178(5) 0.8155(3) 0.4381(3) 0.057(2) Uani 1 d . .
H52A H 0.6760(5) 0.8252(3) 0.4756(3) 0.086 Uiso 1 calc R .
H52B H 0.6889(5) 0.8506(3) 0.4104(3) 0.086 Uiso 1 calc R .
H52C H 0.7813(5) 0.8167(3) 0.4422(3) 0.086 Uiso 1 calc R .
C53 C 0.6293(4) 0.7439(3) 0.4065(3) 0.051(2) Uani 1 d . .
H53A H 0.6326(4) 0.6955(3) 0.4016(3) 0.061 Uiso 1 calc R .
H53B H 0.6125(4) 0.7690(3) 0.3705(3) 0.061 Uiso 1 calc R .
C54 C 0.5494(4) 0.7789(3) 0.4574(3) 0.0472(14) Uani 1 d . .
C55 C 0.5527(4) 0.7518(3) 0.5144(3) 0.0454(14) Uani 1 d . .
C56 C 0.4850(5) 0.7921(3) 0.5611(3) 0.053(2) Uani 1 d . .
C57 C 0.4131(5) 0.8559(4) 0.5497(3) 0.062(2) Uani 1 d . .
H57 H 0.3688(5) 0.8821(4) 0.5812(3) 0.074 Uiso 1 calc R .
C58 C 0.4048(5) 0.8818(3) 0.4930(3) 0.056(2) Uani 1 d . .
C59 C 0.4755(5) 0.8425(3) 0.4478(3) 0.054(2) Uani 1 d . .
H59 H 0.4733(5) 0.8594(3) 0.4095(3) 0.065 Uiso 1 calc R .
C60 C 0.4947(5) 0.7711(4) 0.6256(3) 0.063(2) Uani 1 d . .
H60A H 0.4403(5) 0.8042(4) 0.6514(3) 0.075 Uiso 1 calc R .
H60B H 0.4905(5) 0.7242(4) 0.6317(3) 0.075 Uiso 1 calc R .
C61 C 0.6038(6) 0.8380(3) 0.6218(3) 0.071(2) Uani 1 d . .
H61A H 0.6020(6) 0.8432(3) 0.5802(3) 0.106 Uiso 1 calc R .
H61B H 0.6667(6) 0.8368(3) 0.6299(3) 0.106 Uiso 1 calc R .
H61C H 0.5525(6) 0.8773(3) 0.6427(3) 0.106 Uiso 1 calc R .
C62 C 0.5836(6) 0.7679(4) 0.7059(3) 0.070(2) Uani 1 d . .
H62A H 0.5546(6) 0.7331(4) 0.7215(3) 0.084 Uiso 1 calc R .
H62B H 0.5420(6) 0.8138(4) 0.7232(3) 0.084 Uiso 1 calc R .
C63 C 0.6850(6) 0.7484(4) 0.7219(3) 0.076(2) Uani 1 d . .
H63A H 0.7094(6) 0.7867(4) 0.7108(3) 0.091 Uiso 1 calc R .
H63B H 0.6808(6) 0.7435(4) 0.7643(3) 0.091 Uiso 1 calc R .
C64 C 0.8572(6) 0.6838(5) 0.6847(4) 0.084(2) Uani 1 d . .
H64A H 0.9029(6) 0.6412(5) 0.6650(4) 0.125 Uiso 1 calc R .
H64B H 0.8752(6) 0.6879(5) 0.7225(4) 0.125 Uiso 1 calc R .
H64C H 0.8588(6) 0.7241(5) 0.6614(4) 0.125 Uiso 1 calc R .
C65 C 0.7563(7) 0.6201(4) 0.7309(3) 0.076(2) Uani 1 d . .
H65A H 0.8150(7) 0.5796(4) 0.7179(3) 0.091 Uiso 1 calc R .
H65B H 0.7587(7) 0.6318(4) 0.7711(3) 0.091 Uiso 1 calc R .
C66 C 0.6692(7) 0.6002(4) 0.7304(3) 0.078(2) Uani 1 d . .
H66A H 0.6106(7) 0.6379(4) 0.7484(3) 0.094 Uiso 1 calc R .
H66B H 0.6755(7) 0.5576(4) 0.7532(3) 0.094 Uiso 1 calc R .
C67 C 0.5598(6) 0.5852(4) 0.6673(4) 0.079(2) Uani 1 d . .
H67A H 0.5511(6) 0.5816(4) 0.6271(4) 0.118 Uiso 1 calc R .
H67B H 0.5110(6) 0.6279(4) 0.6851(4) 0.118 Uiso 1 calc R .
H67C H 0.5528(6) 0.5449(4) 0.6887(4) 0.118 Uiso 1 calc R .
C68 C 0.7321(5) 0.5138(3) 0.6534(3) 0.057(2) Uani 1 d . .
H68A H 0.7974(5) 0.5129(3) 0.6573(3) 0.068 Uiso 1 calc R .
H68B H 0.7163(5) 0.4807(3) 0.6815(3) 0.068 Uiso 1 calc R .
C69 C 0.6290(5) 0.3658(4) 0.5239(3) 0.063(2) Uani 1 d . .
C70 C 0.5249(6) 0.3984(6) 0.5558(5) 0.113(4) Uani 1 d . .
H70A H 0.5258(6) 0.3997(6) 0.5974(5) 0.169 Uiso 1 calc R .
H70B H 0.4868(6) 0.3705(6) 0.5480(5) 0.169 Uiso 1 calc R .
H70C H 0.4958(6) 0.4458(6) 0.5422(5) 0.169 Uiso 1 calc R .
C71 C 0.6257(7) 0.3523(5) 0.4595(4) 0.092(3) Uani 1 d . .
H71A H 0.5963(7) 0.3169(5) 0.4573(4) 0.138 Uiso 1 calc R .
H71B H 0.6915(7) 0.3359(5) 0.4381(4) 0.138 Uiso 1 calc R .
H71C H 0.5873(7) 0.3955(5) 0.4426(4) 0.138 Uiso 1 calc R .
C72 C 0.6808(8) 0.2953(4) 0.5514(4) 0.105(3) Uani 1 d . .
H72A H 0.7437(8) 0.2720(4) 0.5279(4) 0.157 Uiso 1 calc R .
H72B H 0.6413(8) 0.2659(4) 0.5532(4) 0.157 Uiso 1 calc R .
H72C H 0.6903(8) 0.3035(4) 0.5906(4) 0.157 Uiso 1 calc R .
C73 C 0.3238(5) 0.9496(4) 0.4811(4) 0.067(2) Uani 1 d . .
C74A C 0.2254(13) 0.9424(9) 0.4981(9) 0.088(6) Uiso 0.52(2) d P 1
H74A H 0.2112(13) 0.9403(9) 0.5403(9) 0.132 Uiso 0.52(2) calc PR 1
H74B H 0.2257(13) 0.8998(9) 0.4807(9) 0.132 Uiso 0.52(2) calc PR 1
H74C H 0.1758(13) 0.9826(9) 0.4843(9) 0.132 Uiso 0.52(2) calc PR 1
C75A C 0.3342(15) 0.9721(11) 0.4192(9) 0.102(7) Uiso 0.52(2) d P 1
H75A H 0.2834(15) 1.0169(11) 0.4150(9) 0.153 Uiso 0.52(2) calc PR 1
H75B H 0.3285(15) 0.9373(11) 0.3941(9) 0.153 Uiso 0.52(2) calc PR 1
H75C H 0.3976(15) 0.9768(11) 0.4082(9) 0.153 Uiso 0.52(2) calc PR 1
C76A C 0.3272(16) 1.0112(11) 0.5182(9) 0.106(7) Uiso 0.52(2) d P 1
H76A H 0.3922(16) 1.0136(11) 0.5107(9) 0.159 Uiso 0.52(2) calc PR 1
H76B H 0.3109(16) 1.0030(11) 0.5593(9) 0.159 Uiso 0.52(2) calc PR 1
H76C H 0.2805(16) 1.0552(11) 0.5074(9) 0.159 Uiso 0.52(2) calc PR 1
C74B C 0.2596(18) 0.9320(13) 0.4449(12) 0.125(9) Uiso 0.48(2) d P 2
H74D H 0.1984(18) 0.9711(13) 0.4463(12) 0.188 Uiso 0.48(2) calc PR 2
H74E H 0.2469(18) 0.8905(13) 0.4602(12) 0.188 Uiso 0.48(2) calc PR 2
H74F H 0.2919(18) 0.9230(13) 0.4048(12) 0.188 Uiso 0.48(2) calc PR 2
C75B C 0.3660(15) 1.0008(11) 0.4456(9) 0.091(7) Uiso 0.48(2) d P 2
H75D H 0.4058(15) 1.0149(11) 0.4684(9) 0.137 Uiso 0.48(2) calc PR 2
H75E H 0.3130(15) 1.0419(11) 0.4362(9) 0.137 Uiso 0.48(2) calc PR 2
H75F H 0.4057(15) 0.9777(11) 0.4097(9) 0.137 Uiso 0.48(2) calc PR 2
C76B C 0.2648(19) 0.9911(13) 0.5346(11) 0.117(9) Uiso 0.48(2) d P 2
H76D H 0.3081(19) 0.9959(13) 0.5601(11) 0.176 Uiso 0.48(2) calc PR 2
H76E H 0.2234(19) 0.9671(13) 0.5550(11) 0.176 Uiso 0.48(2) calc PR 2
H76F H 0.2245(19) 1.0373(13) 0.5234(11) 0.176 Uiso 0.48(2) calc PR 2
B1 B 0.8663(6) -0.0702(4) 0.2346(3) 0.051(2) Uani 1 d . .
C101 C 0.7741(5) -0.1014(3) 0.2449(3) 0.055(2) Uani 1 d . .
C102 C 0.7673(6) -0.1537(4) 0.2095(3) 0.065(2) Uani 1 d . .
H102 H 0.8178(6) -0.1732(4) 0.1784(3) 0.078 Uiso 1 calc R .
C103 C 0.6882(7) -0.1782(5) 0.2186(5) 0.083(3) Uani 1 d . .
H103 H 0.6861(7) -0.2134(5) 0.1944(5) 0.100 Uiso 1 calc R .
C104 C 0.6148(7) -0.1492(6) 0.2637(5) 0.090(3) Uani 1 d . .
H104 H 0.5629(7) -0.1662(6) 0.2716(5) 0.108 Uiso 1 calc R .
C105 C 0.6153(6) -0.0947(5) 0.2981(4) 0.080(2) Uani 1 d . .
H105 H 0.5627(6) -0.0738(5) 0.3277(4) 0.096 Uiso 1 calc R .
C106 C 0.6939(5) -0.0718(4) 0.2883(3) 0.067(2) Uani 1 d . .
H106 H 0.6934(5) -0.0350(4) 0.3116(3) 0.081 Uiso 1 calc R .
C201 C 0.9637(5) -0.1204(3) 0.1913(3) 0.051(2) Uani 1 d . .
C202 C 0.9983(5) -0.1947(4) 0.1947(3) 0.066(2) Uani 1 d . .
H202 H 0.9616(5) -0.2159(4) 0.2205(3) 0.079 Uiso 1 calc R .
C203 C 1.0840(6) -0.2376(4) 0.1613(4) 0.081(2) Uani 1 d . .
H203 H 1.1030(6) -0.2867(4) 0.1644(4) 0.097 Uiso 1 calc R .
C204 C 1.1409(6) -0.2087(6) 0.1242(4) 0.086(3) Uani 1 d . .
H204 H 1.1990(6) -0.2379(6) 0.1021(4) 0.103 Uiso 1 calc R .
C205 C 1.1131(6) -0.1375(5) 0.1192(4) 0.076(2) Uani 1 d . .
H205 H 1.1518(6) -0.1173(5) 0.0940(4) 0.091 Uiso 1 calc R .
C206 C 1.0253(5) -0.0948(4) 0.1527(3) 0.059(2) Uani 1 d . .
H206 H 1.0070(5) -0.0459(4) 0.1486(3) 0.071 Uiso 1 calc R .
C301 C 0.9061(5) -0.0653(3) 0.2956(3) 0.0495(15) Uani 1 d . .
C302 C 0.9615(6) -0.0231(4) 0.3014(3) 0.065(2) Uani 1 d . .
H302 H 0.9698(6) 0.0066(4) 0.2705(3) 0.079 Uiso 1 calc R .
C303 C 1.0056(6) -0.0228(4) 0.3513(3) 0.069(2) Uani 1 d . .
H303 H 1.0409(6) 0.0072(4) 0.3532(3) 0.083 Uiso 1 calc R .
C304 C 0.9968(6) -0.0665(5) 0.3969(4) 0.075(2) Uani 1 d . .
H304 H 1.0273(6) -0.0676(5) 0.4297(4) 0.090 Uiso 1 calc R .
C305 C 0.9421(6) -0.1091(4) 0.3938(4) 0.076(2) Uani 1 d . .
H305 H 0.9348(6) -0.1389(4) 0.4248(4) 0.091 Uiso 1 calc R .
C306 C 0.8979(5) -0.1077(4) 0.3443(3) 0.062(2) Uani 1 d . .
H306 H 0.8606(5) -0.1366(4) 0.3436(3) 0.074 Uiso 1 calc R .
C401 C 0.8162(5) 0.0095(4) 0.2070(3) 0.055(2) Uani 1 d . .
C402 C 0.7725(6) 0.0707(4) 0.2424(4) 0.070(2) Uani 1 d . .
H402 H 0.7748(6) 0.0674(4) 0.2827(4) 0.084 Uiso 1 calc R .
C403 C 0.7258(6) 0.1360(4) 0.2192(5) 0.083(3) Uani 1 d . .
H403 H 0.6954(6) 0.1755(4) 0.2441(5) 0.100 Uiso 1 calc R .
C404 C 0.7240(6) 0.1430(5) 0.1603(5) 0.085(3) Uani 1 d . .
H404 H 0.6955(6) 0.1874(5) 0.1445(5) 0.102 Uiso 1 calc R .
C405 C 0.7640(6) 0.0846(5) 0.1244(4) 0.080(3) Uani 1 d . .
H405 H 0.7609(6) 0.0887(5) 0.0842(4) 0.096 Uiso 1 calc R .
C406 C 0.8096(5) 0.0187(4) 0.1480(3) 0.061(2) Uani 1 d . .
H406 H 0.8366(5) -0.0207(4) 0.1229(3) 0.073 Uiso 1 calc R .
B2 B -0.2363(8) 0.5059(5) 0.1570(4) 0.075(3) Uani 1 d . .
C501 C -0.2130(6) 0.4822(4) 0.0869(4) 0.072(2) Uani 1 d . .
C502 C -0.1295(8) 0.4796(6) 0.0495(4) 0.106(3) Uani 1 d . .
H502 H -0.0811(8) 0.4916(6) 0.0636(4) 0.127 Uiso 1 calc R .
C503 C -0.1155(9) 0.4588(7) -0.0111(5) 0.124(4) Uani 1 d . .
H503 H -0.0577(9) 0.4588(7) -0.0346(5) 0.148 Uiso 1 calc R .
C504 C -0.1736(11) 0.4407(6) -0.0354(5) 0.114(4) Uani 1 d . .
H504 H -0.1570(11) 0.4218(6) -0.0735(5) 0.136 Uiso 1 calc R .
C505 C -0.2681(11) 0.4511(7) -0.0005(5) 0.134(4) Uani 1 d . .
H505 H -0.3175(11) 0.4445(7) -0.0178(5) 0.161 Uiso 1 calc R .
C506 C -0.2867(9) 0.4710(6) 0.0591(4) 0.113(4) Uani 1 d . .
H506 H -0.3482(9) 0.4770(6) 0.0809(4) 0.136 Uiso 1 calc R .
C601 C -0.2504(6) 0.4408(4) 0.1989(3) 0.073(2) Uani 1 d . .
C602 C -0.2858(7) 0.3914(5) 0.1831(4) 0.098(3) Uani 1 d . .
H602 H -0.2984(7) 0.3915(5) 0.1446(4) 0.118 Uiso 1 calc R .
C603 C -0.3043(8) 0.3402(6) 0.2215(5) 0.111(4) Uani 1 d . .
H603 H -0.3277(8) 0.3075(6) 0.2077(5) 0.133 Uiso 1 calc R .
C604 C -0.2892(7) 0.3375(5) 0.2773(5) 0.091(3) Uani 1 d . .
H604 H -0.3096(7) 0.3077(5) 0.3040(5) 0.109 Uiso 1 calc R .
C605 C -0.2434(9) 0.3795(5) 0.2939(4) 0.110(4) Uani 1 d . .
H605 H -0.2240(9) 0.3744(5) 0.3310(4) 0.132 Uiso 1 calc R .
C606 C -0.2252(11) 0.4302(6) 0.2558(4) 0.130(5) Uani 1 d . .
H606 H -0.1946(11) 0.4589(6) 0.2689(4) 0.156 Uiso 1 calc R .
C701 C -0.1453(9) 0.5285(5) 0.1748(4) 0.093(3) Uani 1 d . .
C702 C -0.0528(10) 0.4780(7) 0.1765(5) 0.121(4) Uani 1 d . .
H702 H -0.0437(10) 0.4307(7) 0.1698(5) 0.145 Uiso 1 calc R .
C703 C 0.0281(12) 0.4950(10) 0.1877(6) 0.145(5) Uani 1 d . .
H703 H 0.0892(12) 0.4597(10) 0.1883(6) 0.174 Uiso 1 calc R .
C704 C 0.0150(15) 0.5641(12) 0.1976(6) 0.159(7) Uani 1 d . .
H704 H 0.0675(15) 0.5772(12) 0.2041(6) 0.191 Uiso 1 calc R .
C705 C -0.0778(15) 0.6145(9) 0.1979(6) 0.141(5) Uani 1 d . .
H705 H -0.0877(15) 0.6615(9) 0.2064(6) 0.170 Uiso 1 calc R .
C706 C -0.1537(10) 0.5982(6) 0.1865(4) 0.110(4) Uani 1 d . .
H706 H -0.2143(10) 0.6343(6) 0.1863(4) 0.132 Uiso 1 calc R .
C801 C -0.3361(8) 0.5730(4) 0.1708(4) 0.095(3) Uani 1 d . .
C802 C -0.3665(7) 0.6277(4) 0.1315(4) 0.088(3) Uani 1 d . .
H802 H -0.3274(7) 0.6226(4) 0.0948(4) 0.106 Uiso 1 calc R .
C803 C -0.4464(9) 0.6872(5) 0.1408(6) 0.138(5) Uani 1 d . .
H803 H -0.4658(9) 0.7192(5) 0.1109(6) 0.165 Uiso 1 calc R .
C804 C -0.4991(11) 0.6983(6) 0.1987(9) 0.177(8) Uani 1 d . .
H804 H -0.5535(11) 0.7396(6) 0.2075(9) 0.212 Uiso 1 calc R .
C805 C -0.4720(10) 0.6494(7) 0.2430(7) 0.170(6) Uani 1 d . .
H805 H -0.5058(10) 0.6579(7) 0.2813(7) 0.204 Uiso 1 calc R .
C806 C -0.3926(10) 0.5874(6) 0.2278(5) 0.135(5) Uani 1 d . .
H806 H -0.3755(10) 0.5533(6) 0.2566(5) 0.162 Uiso 1 calc R .
O1 O 1.1794(7) -0.2110(5) 0.2904(4) 0.180(3) Uiso 1 d . .
H1 H 1.1815(63) -0.2498(35) 0.3037(55) 0.269 Uiso 1 calc R .
C77 C -0.7288(8) 0.8081(6) 0.3077(5) 0.133(3) Uiso 1 d . .
H77A H -0.7438(8) 0.8243(6) 0.3480(5) 0.199 Uiso 1 calc R .
H77B H -0.7182(8) 0.8448(6) 0.2824(5) 0.199 Uiso 1 calc R .
H77C H -0.6702(8) 0.7666(6) 0.3028(5) 0.199 Uiso 1 calc R .
O2 O 1.3267(7) -0.4212(6) 0.1806(4) 0.207(3) Uiso 1 d . .
H2 H 1.3296(31) -0.4055(82) 0.2124(28) 0.311 Uiso 1 calc R .
C78 C 1.4195(10) -0.4397(7) 0.1447(6) 0.185(5) Uiso 1 d . .
H78A H 1.4107(10) -0.4288(7) 0.1045(6) 0.278 Uiso 1 calc R .
H78B H 1.4548(10) -0.4895(7) 0.1479(6) 0.278 Uiso 1 calc R .
H78C H 1.4563(10) -0.4133(7) 0.1574(6) 0.278 Uiso 1 calc R .

loop_
_atom_type_symbol
_atom_type_description
_atom_type_scat_dispersion_real
_atom_type_scat_dispersion_imag
_atom_type_scat_source
C C 0.0033 0.0016 'International Tables Vol C Tables 4.2.6.8 and 6.1.1.4'
H H 0.0000 0.0000 'International Tables Vol C Tables 4.2.6.8 and 6.1.1.4'
B B 0.0013 0.0007 'International Tables Vol C Tables 4.2.6.8 and 6.1.1.4'
N N 0.0061 0.0033 'International Tables Vol C Tables 4.2.6.8 and 6.1.1.4'
O O 0.0106 0.0060 'International Tables Vol C Tables 4.2.6.8 and 6.1.1.4'
S S 0.1246 0.1234 'International Tables Vol C Tables 4.2.6.8 and 6.1.1.4'
Cl Cl 0.1484 0.1585 'International Tables Vol C Tables 4.2.6.8 and 6.1.1.4'
Ni Ni 0.3393 1.1124 'International Tables Vol C Tables 4.2.6.8 and 6.1.1.4'

loop_
_geom_angle_atom_site_label_1
_geom_angle_atom_site_label_2
_geom_angle_atom_site_label_3
_geom_angle
N2 Ni1 N3 83.2(2)
N2 Ni1 N1 78.9(2)
N3 Ni1 N1 100.2(2)
N2 Ni1 S2 174.14(14)
N3 Ni1 S2 91.43(13)
N1 Ni1 S2 99.87(12)
N2 Ni1 Cl1 94.19(14)
N3 Ni1 Cl1 91.95(14)
N1 Ni1 Cl1 165.15(13)
S2 Ni1 Cl1 88.29(6)
N2 Ni1 S1 105.22(14)
N3 Ni1 S1 167.40(13)
N1 Ni1 S1 90.78(13)
S2 Ni1 S1 80.48(6)
Cl1 Ni1 S1 78.26(7)
N4 Ni2 N5 82.4(2)
N4 Ni2 N6 101.8(2)
N5 Ni2 N6 79.5(2)
N4 Ni2 S2 91.03(14)
N5 Ni2 S2 173.5(2)
N6 Ni2 S2 101.7(2)
N4 Ni2 Cl1 93.6(2)
N5 Ni2 Cl1 93.2(2)
N6 Ni2 Cl1 161.81(15)
S2 Ni2 Cl1 87.46(7)
N4 Ni2 S1 167.21(15)
N5 Ni2 S1 106.9(2)
N6 Ni2 S1 88.68(15)
S2 Ni2 S1 79.58(6)
Cl1 Ni2 S1 77.41(7)
C1 S1 Ni1 102.0(2)
C1 S1 Ni2 101.6(2)
Ni1 S1 Ni2 79.70(6)
C17 S2 Ni1 106.9(2)
C17 S2 Ni2 106.9(2)
Ni1 S2 Ni2 82.51(6)
Ni1 Cl1 Ni2 81.38(6)
C7 N1 C8 107.4(5)
C7 N1 C9 105.2(4)
C8 N1 C9 109.1(5)
C7 N1 Ni1 109.9(3)
C8 N1 Ni1 118.0(4)
C9 N1 Ni1 106.6(3)
C10 N2 C11 107.6(5)
C10 N2 C12 110.2(5)
C11 N2 C12 110.4(5)
C10 N2 Ni1 108.4(3)
C11 N2 Ni1 113.9(4)
C12 N2 Ni1 106.4(3)
C15 N3 C13 110.3(5)
C15 N3 C14 108.6(5)
C13 N3 C14 106.2(5)
C15 N3 Ni1 111.2(4)
C13 N3 Ni1 102.9(3)
C14 N3 Ni1 117.3(4)
C23 N4 C24 108.6(5)
C23 N4 C22 108.5(5)
C24 N4 C22 108.4(5)
C23 N4 Ni2 116.9(4)
C24 N4 Ni2 102.9(4)
C22 N4 Ni2 111.2(4)
C27 N5 C26 106.3(6)
C27 N5 C25 110.2(6)
C26 N5 C25 110.1(6)
C27 N5 Ni2 107.7(5)
C26 N5 Ni2 114.2(5)
C25 N5 Ni2 108.4(4)
C30 N6 C29 108.7(6)
C30 N6 C28 104.9(5)
C29 N6 C28 111.8(6)
C30 N6 Ni2 110.6(4)
C29 N6 Ni2 116.6(5)
C28 N6 Ni2 103.5(5)
C6 C1 C2 118.7(6)
C6 C1 S1 120.6(5)
C2 C1 S1 120.7(4)
C3 C2 C1 120.2(6)
C3 C2 C7 118.9(6)
C1 C2 C7 120.5(5)
C2 C3 C4 122.0(7)
C3 C4 C5 116.4(6)
C3 C4 C31 120.1(7)
C5 C4 C31 123.5(6)
C6 C5 C4 122.4(6)
C1 C6 C5 120.2(6)
C1 C6 C30 120.1(6)
C5 C6 C30 119.4(6)
C2 C7 N1 116.2(5)
N1 C9 C10 109.4(5)
N2 C10 C9 112.5(5)
C13 C12 N2 114.3(5)
N3 C13 C12 110.6(5)
N3 C15 C16 112.7(5)
C21 C16 C17 120.1(5)
C21 C16 C15 118.9(6)
C17 C16 C15 120.7(5)
C18 C17 C16 117.5(5)
C18 C17 S2 120.7(5)
C16 C17 S2 121.8(4)
C19 C18 C17 119.8(6)
C19 C18 C22 119.3(5)
C17 C18 C22 120.7(6)
C18 C19 C20 123.1(6)
C21 C20 C19 116.6(6)
C21 C20 C35 123.8(6)
C19 C20 C35 119.6(6)
C16 C21 C20 122.4(6)
C18 C22 N4 111.8(5)
N4 C24 C25 109.9(6)
N5 C25 C24 112.9(6)
N5 C27 C28 110.3(6)
C27 C28 N6 112.2(6)
C6 C30 N6 114.3(5)
C34 C31 C32 112.6(9)
C34 C31 C4 113.2(8)
C32 C31 C4 108.7(7)
C34 C31 C33 106.6(9)
C32 C31 C33 108.5(9)
C4 C31 C33 107.0(7)
C38 C35 C20 112.1(6)
C38 C35 C37 108.8(6)
C20 C35 C37 110.1(6)
C38 C35 C36 107.5(6)
C20 C35 C36 108.9(6)
C37 C35 C36 109.4(6)
N9 Ni3 N8 82.5(2)
N9 Ni3 N7 100.6(2)
N8 Ni3 N7 78.6(2)
N9 Ni3 S4 91.43(14)
N8 Ni3 S4 173.76(14)
N7 Ni3 S4 101.05(13)
N9 Ni3 S3 166.71(15)
N8 Ni3 S3 107.19(14)
N7 Ni3 S3 90.36(14)
S4 Ni3 S3 79.02(6)
N9 Ni3 Cl2 93.80(15)
N8 Ni3 Cl2 95.7(2)
N7 Ni3 Cl2 163.57(14)
S4 Ni3 Cl2 86.33(7)
S3 Ni3 Cl2 76.53(6)
N11 Ni4 N10 82.4(2)
N11 Ni4 N12 78.4(2)
N10 Ni4 N12 100.7(2)
N11 Ni4 S4 173.0(2)
N10 Ni4 S4 91.86(15)
N12 Ni4 S4 98.72(14)
N11 Ni4 Cl2 95.9(2)
N10 Ni4 Cl2 92.5(2)
N12 Ni4 Cl2 164.68(15)
S4 Ni4 Cl2 88.51(6)
N11 Ni4 S3 106.8(2)
N10 Ni4 S3 166.9(2)
N12 Ni4 S3 90.46(14)
S4 Ni4 S3 79.54(6)
Cl2 Ni4 S3 77.51(6)
C39 S3 Ni3 102.3(2)
C39 S3 Ni4 102.1(2)
Ni3 S3 Ni4 80.90(6)
C55 S4 Ni4 107.8(2)
C55 S4 Ni3 107.8(2)
Ni4 S4 Ni3 84.63(6)
Ni4 Cl2 Ni3 80.66(6)
C45 N7 C47 105.5(5)
C45 N7 C46 108.5(5)
C47 N7 C46 108.7(5)
C45 N7 Ni3 110.0(4)
C47 N7 Ni3 106.8(4)
C46 N7 Ni3 116.7(4)
C48 N8 C50 109.1(5)
C48 N8 C49 108.0(6)
C50 N8 C49 109.9(5)
C48 N8 Ni3 108.5(4)
C50 N8 Ni3 107.6(4)
C49 N8 Ni3 113.7(4)
C51 N9 C53 109.3(5)
C51 N9 C52 108.7(5)
C53 N9 C52 108.7(5)
C51 N9 Ni3 104.0(4)
C53 N9 Ni3 110.1(4)
C52 N9 Ni3 115.8(4)
C62 N10 C60 109.4(6)
C62 N10 C61 107.5(5)
C60 N10 C61 109.2(6)
C62 N10 Ni4 103.7(4)
C60 N10 Ni4 110.1(4)
C61 N10 Ni4 116.6(4)
C64 N11 C63 109.9(6)
C64 N11 C65 108.3(6)
C63 N11 C65 109.7(6)
C64 N11 Ni4 112.6(5)
C63 N11 Ni4 106.6(4)
C65 N11 Ni4 109.9(4)
C66 N12 C67 109.6(6)
C66 N12 C68 104.5(5)
C67 N12 C68 107.5(5)
C66 N12 Ni4 106.4(4)
C67 N12 Ni4 118.7(4)
C68 N12 Ni4 109.3(4)
C44 C39 C40 118.5(6)
C44 C39 S3 121.0(5)
C40 C39 S3 120.5(5)
C41 C40 C39 119.6(6)
C41 C40 C45 120.3(6)
C39 C40 C45 119.9(6)
C42 C41 C40 122.9(6)
C41 C42 C43 116.0(6)
C41 C42 C69 124.0(6)
C43 C42 C69 120.0(6)
C42 C43 C44 122.2(6)
C39 C44 C43 120.6(6)
C39 C44 C68 120.5(6)
C43 C44 C68 118.8(6)
C40 C45 N7 114.9(5)
N7 C47 C48 110.0(6)
N8 C48 C47 112.9(6)
N8 C50 C51 113.0(5)
N9 C51 C50 110.3(5)
N9 C53 C54 112.1(5)
C55 C54 C59 119.6(6)
C55 C54 C53 121.5(5)
C59 C54 C53 118.7(6)
C54 C55 C56 118.6(6)
C54 C55 S4 119.8(4)
C56 C55 S4 121.5(5)
C57 C56 C55 119.9(6)
C57 C56 C60 118.8(6)
C55 C56 C60 121.1(6)
C56 C57 C58 122.5(6)
C59 C58 C57 116.6(6)
C59 C58 C73 121.5(6)
C57 C58 C73 121.9(6)
C54 C59 C58 122.6(6)
N10 C60 C56 112.1(6)
N10 C62 C63 109.9(6)
N11 C63 C62 113.9(6)
C66 C65 N11 113.6(7)
C65 C66 N12 110.2(6)
C44 C68 N12 113.5(5)
C42 C69 C71 111.4(6)
C42 C69 C72 108.9(6)
C71 C69 C72 108.5(7)
C42 C69 C70 109.1(6)
C71 C69 C70 109.0(7)
C72 C69 C70 109.9(8)
C75A C73 C58 113.4(9)
C58 C73 C74B 108.5(11)
C75A C73 C74A 109.4(12)
C58 C73 C74A 110.6(9)
C58 C73 C75B 111.1(9)
C74B C73 C75B 107.2(13)
C75A C73 C76A 105.5(12)
C58 C73 C76A 109.4(10)
C74A C73 C76A 108.3(11)
C58 C73 C76B 114.7(11)
C74B C73 C76B 110.9(15)
C75B C73 C76B 104.1(13)
C301 B1 C201 104.3(5)
C301 B1 C401 111.4(6)
C201 B1 C401 112.6(5)
C301 B1 C101 112.1(5)
C201 B1 C101 113.6(6)
C401 B1 C101 103.1(5)
C102 C101 C106 115.5(7)
C102 C101 B1 124.3(6)
C106 C101 B1 120.0(6)
C101 C102 C103 123.1(8)
C104 C103 C102 118.0(9)
C103 C104 C105 121.3(8)
C106 C105 C104 119.5(9)
C105 C106 C101 122.5(8)
C206 C201 C202 113.4(6)
C206 C201 B1 124.1(6)
C202 C201 B1 122.2(6)
C203 C202 C201 123.0(7)
C202 C203 C204 120.4(8)
C205 C204 C203 120.0(8)
C204 C205 C206 118.9(8)
C201 C206 C205 124.3(7)
C302 C301 C306 113.7(6)
C302 C301 B1 121.9(6)
C306 C301 B1 124.0(6)
C303 C302 C301 123.6(7)
C304 C303 C302 120.0(7)
C303 C304 C305 118.9(7)
C304 C305 C306 120.1(7)
C305 C306 C301 123.7(7)
C406 C401 C402 115.7(7)
C406 C401 B1 121.6(6)
C402 C401 B1 122.5(7)
C401 C402 C403 121.8(8)
C404 C403 C402 120.4(9)
C403 C404 C405 119.6(8)
C406 C405 C404 119.8(9)
C405 C406 C401 122.6(8)
C801 B2 C701 107.7(8)
C801 B2 C501 111.2(7)
C701 B2 C501 110.1(7)
C801 B2 C601 107.3(7)
C701 B2 C601 110.2(7)
C501 B2 C601 110.3(7)
C502 C501 C506 114.5(8)
C502 C501 B2 124.6(9)
C506 C501 B2 120.5(8)
C501 C502 C503 120.9(10)
C504 C503 C502 126.0(11)
C503 C504 C505 115.5(11)
C504 C505 C506 121.0(12)
C505 C506 C501 121.1(11)
C606 C601 C602 112.4(8)
C606 C601 B2 122.4(8)
C602 C601 B2 125.2(8)
C601 C602 C603 123.6(9)
C604 C603 C602 121.5(10)
C603 C604 C605 117.8(9)
C604 C605 C606 120.2(10)
C605 C606 C601 123.8(10)
C706 C701 C702 115.1(11)
C706 C701 B2 123.9(10)
C702 C701 B2 120.9(9)
C703 C702 C701 123.0(13)
C704 C703 C702 118.7(16)
C703 C704 C705 118.5(16)
C706 C705 C704 122.4(16)
C705 C706 C701 122.1(14)
C806 C801 C802 113.6(9)
C806 C801 B2 122.1(9)
C802 C801 B2 123.5(8)
C803 C802 C801 127.1(10)
C804 C803 C802 116.1(11)
C803 C804 C805 121.9(11)
C806 C805 C804 117.4(13)
C801 C806 C805 123.6(11)

loop_
_geom_bond_atom_site_label_1
_geom_bond_atom_site_label_2
_geom_bond_distance
_geom_bond_site_symmetry_2
Ni1 N2 2.173(5) .
Ni1 N3 2.181(5) .
Ni1 N1 2.352(5) .
Ni1 S2 2.405(2) .
Ni1 Cl1 2.433(2) .
Ni1 S1 2.471(2) .
Ni2 N4 2.171(5) .
Ni2 N5 2.175(6) .
Ni2 N6 2.380(6) .
Ni2 S2 2.423(2) .
Ni2 Cl1 2.450(2) .
Ni2 S1 2.498(2) .
S1 C1 1.785(6) .
S2 C17 1.770(6) .
N1 C7 1.484(7) .
N1 C8 1.478(7) .
N1 C9 1.498(7) .
N2 C10 1.482(7) .
N2 C11 1.494(8) .
N2 C12 1.491(8) .
N3 C15 1.477(7) .
N3 C13 1.485(7) .
N3 C14 1.490(7) .
N4 C23 1.476(9) .
N4 C24 1.493(8) .
N4 C22 1.493(8) .
N5 C27 1.481(10) .
N5 C26 1.490(10) .
N5 C25 1.484(9) .
N6 C30 1.505(8) .
N6 C29 1.471(10) .
N6 C28 1.514(9) .
C1 C6 1.383(8) .
C1 C2 1.401(8) .
C2 C3 1.393(8) .
C2 C7 1.485(8) .
C3 C4 1.395(9) .
C4 C5 1.402(10) .
C4 C31 1.541(10) .
C5 C6 1.391(9) .
C6 C30 1.490(9) .
C9 C10 1.496(9) .
C12 C13 1.495(9) .
C15 C16 1.497(8) .
C16 C21 1.401(8) .
C16 C17 1.409(8) .
C17 C18 1.418(8) .
C18 C19 1.394(8) .
C18 C22 1.497(9) .
C19 C20 1.383(9) .
C20 C21 1.389(8) .
C20 C35 1.516(8) .
C24 C25 1.540(10) .
C27 C28 1.487(12) .
C31 C34 1.478(12) .
C31 C32 1.510(13) .
C31 C33 1.584(15) .
C35 C38 1.529(10) .
C35 C37 1.535(10) .
C35 C36 1.530(10) .
Ni3 N9 2.167(5) .
Ni3 N8 2.173(5) .
Ni3 N7 2.349(5) .
Ni3 S4 2.407(2) .
Ni3 S3 2.475(2) .
Ni3 Cl2 2.516(2) .
Ni4 N11 2.172(5) .
Ni4 N10 2.222(5) .
Ni4 N12 2.357(5) .
Ni4 S4 2.371(2) .
Ni4 Cl2 2.455(2) .
Ni4 S3 2.483(2) .
S3 C39 1.788(6) .
S4 C55 1.793(6) .
N7 C45 1.484(8) .
N7 C47 1.480(8) .
N7 C46 1.491(8) .
N8 C48 1.482(8) .
N8 C50 1.500(8) .
N8 C49 1.499(9) .
N9 C51 1.488(8) .
N9 C53 1.514(8) .
N9 C52 1.498(8) .
N10 C62 1.470(8) .
N10 C60 1.479(9) .
N10 C61 1.490(9) .
N11 C64 1.467(9) .
N11 C63 1.502(9) .
N11 C65 1.477(9) .
N12 C66 1.490(9) .
N12 C67 1.476(9) .
N12 C68 1.506(8) .
C39 C44 1.380(9) .
C39 C40 1.407(9) .
C40 C41 1.402(8) .
C40 C45 1.474(8) .
C41 C42 1.381(9) .
C42 C43 1.410(9) .
C42 C69 1.539(9) .
C43 C44 1.395(9) .
C44 C68 1.489(9) .
C47 C48 1.480(10) .
C50 C51 1.502(9) .
C53 C54 1.513(8) .
C54 C55 1.399(9) .
C54 C59 1.394(8) .
C55 C56 1.401(8) .
C56 C57 1.391(9) .
C56 C60 1.537(9) .
C57 C58 1.389(10) .
C58 C59 1.390(9) .
C58 C73 1.509(9) .
C62 C63 1.500(11) .
C65 C66 1.470(11) .
C69 C71 1.526(11) .
C69 C72 1.520(12) .
C69 C70 1.510(10) .
C73 C75A 1.48(2) .
C73 C74B 1.49(2) .
C73 C74A 1.49(2) .
C73 C75B 1.53(2) .
C73 C76A 1.55(2) .
C73 C76B 1.48(2) .
B1 C301 1.618(10) .
B1 C201 1.634(10) .
B1 C401 1.660(10) .
B1 C101 1.663(10) .
C101 C102 1.396(9) .
C101 C106 1.385(10) .
C102 C103 1.396(10) .
C103 C104 1.352(13) .
C104 C105 1.382(13) .
C105 C106 1.370(10) .
C201 C206 1.381(9) .
C201 C202 1.403(9) .
C202 C203 1.379(10) .
C203 C204 1.357(12) .
C204 C205 1.351(12) .
C205 C206 1.397(10) .
C301 C302 1.390(9) .
C301 C306 1.396(9) .
C302 C303 1.404(10) .
C303 C304 1.360(11) .
C304 C305 1.376(10) .
C305 C306 1.388(10) .
C401 C406 1.373(10) .
C401 C402 1.397(10) .
C402 C403 1.380(11) .
C403 C404 1.358(13) .
C404 C405 1.358(13) .
C405 C406 1.389(10) .
B2 C801 1.602(13) .
B2 C701 1.664(15) .
B2 C501 1.647(12) .
B2 C601 1.647(12) .
C501 C502 1.367(12) .
C501 C506 1.425(13) .
C502 C503 1.433(14) .
C503 C504 1.247(15) .
C504 C505 1.44(2) .
C505 C506 1.398(14) .
C601 C606 1.401(12) .
C601 C602 1.357(11) .
C602 C603 1.401(12) .
C603 C604 1.330(13) .
C604 C605 1.347(13) .
C605 C606 1.389(13) .
C701 C706 1.400(13) .
C701 C702 1.385(14) .
C702 C703 1.41(2) .
C703 C704 1.36(2) .
C704 C705 1.38(2) .
C705 C706 1.33(2) .
C801 C806 1.417(13) .
C801 C802 1.386(12) .
C802 C803 1.346(12) .
C803 C804 1.41(2) .
C804 C805 1.39(2) .
C805 C806 1.386(15) .
O1 C77 1.633(12) 1_745
C77 O1 1.633(12) 1_365
O2 C78 1.410(13) .
